data_7015042
loop_
_publ_author_name
'Pushkarevsky, Nikolay A.'
'Konchenko, Sergey N.'
'Zabel, Manfred'
'Bodensteiner, Michael'
'Scheer, Manfred'

_publ_section_title
;
 Dimerization of pentanuclear clusters [Fe(3)Q(AsMe)(CO)(9)] (Q = Se,
 Te) as a conversion pathway to novel cubane-like aggregates.
;
_journal_issue 9
_journal_name_full 'Dalton transactions (Cambridge, England : 2003)'
_journal_page_first 2067
_journal_page_last 2074
_journal_paper_doi 10.1039/c0dt01587c
_journal_volume 40
_journal_year 2011
_chemical_compound_source 'see text'
_chemical_formula_moiety 'C15 H8 As2 Cl2 Fe4 O12 Te2'
_chemical_formula_sum 'C15 H8 As2 Cl2 Fe4 O12 Te2'
_chemical_formula_weight 1079.55
_chemical_name_systematic ?
_space_group_IT_number 14
_symmetry_cell_setting monoclinic
_symmetry_Int_Tables_number 14
_symmetry_space_group_name_Hall '-P 2yn'
_symmetry_space_group_name_H-M 'P 1 21/n 1'
_atom_sites_solution_hydrogens geom
_atom_sites_solution_primary direct
_atom_sites_solution_secondary difmap
_cell_angle_alpha 90
_cell_angle_beta 92.092(14)
_cell_angle_gamma 90
_cell_formula_units_Z 4
_cell_length_a 10.2566(14)
_cell_length_b 17.710(3)
_cell_length_c 15.4128(17)
_cell_measurement_reflns_used 11602
_cell_measurement_temperature 123(1)
_cell_measurement_theta_max 33.0107
_cell_measurement_theta_min 3.2596
_cell_volume 2797.8(7)
_computing_cell_refinement
;
CrysAlis RED, Oxford Diffraction Ltd.,
Version 1.171.32.5 (release 08-05-2007 CrysAlis171 .NET)
(compiled May 8 2007,13:10:02)
;
_computing_data_collection
;
CrysAlis CCD, Oxford Diffraction Ltd.,
Version 1.171.32.5 (release 08-05-2007 CrysAlis171 .NET)
(compiled May 8 2007,13:10:02)
;
_computing_data_reduction
;
CrysAlis RED, Oxford Diffraction Ltd.,
Version 1.171.32.5 (release 08-05-2007 CrysAlis171 .NET)
(compiled May 8 2007,13:10:02)
;
_computing_molecular_graphics 'SXGRAPH (Farrugia, 1999)'
_computing_publication_material 'PLATON (Spek, 2003)'
_computing_structure_refinement 'SHELXL-97 (Sheldrick, 1997)'
_computing_structure_solution 'SIR-97 (Altomare, 1999)'
_diffrn_ambient_temperature 123(1)
_diffrn_detector_area_resol_mean 10.5431
_diffrn_measured_fraction_theta_full 0.993
_diffrn_measured_fraction_theta_max 0.993
_diffrn_measurement_device_type 'Xcalibur, Ruby, Gemini Ultra'
_diffrn_measurement_method '\w scans'
_diffrn_radiation_monochromator graphite
_diffrn_radiation_probe x-ray
_diffrn_radiation_source 'Enhance (Mo) X-ray Source'
_diffrn_radiation_type MoK\a
_diffrn_radiation_wavelength 0.71073
_diffrn_reflns_av_R_equivalents 0.0560
_diffrn_reflns_av_sigmaI/netI 0.0688
_diffrn_reflns_limit_h_max 14
_diffrn_reflns_limit_h_min -14
_diffrn_reflns_limit_k_max 25
_diffrn_reflns_limit_k_min -25
_diffrn_reflns_limit_l_max 22
_diffrn_reflns_limit_l_min -22
_diffrn_reflns_number 25291
_diffrn_reflns_reduction_process
;
;
_diffrn_reflns_theta_full 30.73
_diffrn_reflns_theta_max 30.73
_diffrn_reflns_theta_min 3.29
_exptl_absorpt_coefficient_mu 6.669
_exptl_absorpt_correction_T_max 1.00000
_exptl_absorpt_correction_T_min 0.24042
_exptl_absorpt_correction_type multi-scan
_exptl_absorpt_process_details
;
CrysAlis RED, Oxford Diffraction Ltd.,
Version 1.171.32.5 (release 08-05-2007 CrysAlis171 .NET)
(compiled May 8 2007,13:10:02)
Empirical absorption correction using spherical harmonics,
implemented in SCALE3 ABSPACK scaling algorithm.
;
_exptl_crystal_colour black
_exptl_crystal_density_diffrn 2.563
_exptl_crystal_density_method 'Not Measured'
_exptl_crystal_description rod
_exptl_crystal_F_000 1995
_exptl_crystal_size_max 0.465
_exptl_crystal_size_mid 0.122
_exptl_crystal_size_min 0.044
_refine_diff_density_max 1.316
_refine_diff_density_min -1.195
_refine_diff_density_rms 0.222
_refine_ls_extinction_method none
_refine_ls_goodness_of_fit_ref 1.078
_refine_ls_hydrogen_treatment constr
_refine_ls_matrix_type full
_refine_ls_number_constraints 0
_refine_ls_number_parameters 371
_refine_ls_number_reflns 8653
_refine_ls_number_restraints 0
_refine_ls_restrained_S_all 1.078
_refine_ls_R_factor_all 0.0710
_refine_ls_R_factor_gt 0.0359
_refine_ls_shift/su_max 0.006
_refine_ls_shift/su_mean 0.000
_refine_ls_structure_factor_coef Fsqd
_refine_ls_weighting_details 'calc w=1/[\s^2^(Fo^2^)+(0.0402P)^2^+3.8345P] where P=(Fo^2^+2Fc^2^)/3'
_refine_ls_weighting_scheme calc
_refine_ls_wR_factor_gt 0.0761
_refine_ls_wR_factor_ref 0.0954
_reflns_number_gt 5879
_reflns_number_total 8653
_reflns_threshold_expression >2\s(i)
_cod_data_source_file C0DT01587C.TXT
_cod_data_source_block 2b_CH2Cl2
_cod_depositor_comments
;
The following automatic conversions were performed:
'_symmetry_cell_setting' value 'Monoclinic' changed to 'monoclinic'
according to '/home/saulius/struct/CIF-dictionaries/cif_core.dic'
dictionary named 'cif_core.dic' version 2.4.1 from 2010-06-29.

Automatic conversion script
Id: cif_fix_enum 1555 2011-01-17 13:19:09Z saulius 
;
_cod_original_sg_symbol_H-M 'P 21/n'
_cod_database_code 7015042

loop_
_symmetry_equiv_pos_site_id
_symmetry_equiv_pos_as_xyz
1 x,y,z
2 1/2-x,1/2+y,1/2-z
3 -x,-y,-z
4 1/2+x,1/2-y,1/2+z

loop_
_atom_site_aniso_label
_atom_site_aniso_U_11
_atom_site_aniso_U_22
_atom_site_aniso_U_33
_atom_site_aniso_U_23
_atom_site_aniso_U_13
_atom_site_aniso_U_12
Te1 0.0123(1) 0.0130(2) 0.0156(2) 0.0016(1) 0.0010(1) -0.0010(1)
Te2 0.0137(1) 0.0148(2) 0.0150(2) 0.0021(1) 0.0010(1) 0.0029(1)
As1 0.0145(2) 0.0164(3) 0.0150(3) 0.0004(2) 0.0015(2) -0.0001(2)
As2 0.0144(2) 0.0151(3) 0.0144(3) 0.0020(2) 0.0002(2) -0.0001(2)
Fe1 0.0149(3) 0.0195(4) 0.0153(3) 0.0022(3) 0.0008(3) 0.0002(2)
Fe2 0.0189(3) 0.0152(4) 0.0169(3) -0.0006(3) 0.0013(3) -0.0004(2)
Fe3 0.0146(3) 0.0153(4) 0.0189(3) 0.0002(3) 0.0006(3) 0.0019(2)
Fe4 0.0144(3) 0.0182(4) 0.0155(3) 0.0020(3) 0.0010(2) -0.0007(2)
O1 0.039(2) 0.044(3) 0.031(2) -0.012(2) 0.0108(19) 0.0060(19)
O2 0.030(2) 0.049(3) 0.035(2) -0.005(2) -0.0105(18) -0.0088(19)
O3 0.0296(19) 0.029(2) 0.056(3) 0.022(2) -0.0074(19) -0.0038(17)
O4 0.040(2) 0.022(2) 0.042(3) 0.0012(18) 0.0075(19) 0.0005(17)
O5 0.033(2) 0.055(3) 0.039(3) -0.006(2) -0.013(2) -0.002(2)
O6 0.056(3) 0.026(2) 0.040(3) -0.0119(19) 0.022(2) -0.0105(19)
O7 0.031(2) 0.036(3) 0.036(2) 0.0021(19) -0.0116(18) -0.0002(17)
O8 0.033(2) 0.056(3) 0.039(3) -0.017(2) 0.0071(19) 0.003(2)
O9 0.052(3) 0.018(2) 0.085(4) 0.018(2) -0.005(3) -0.003(2)
O10 0.0334(19) 0.038(2) 0.0219(19) 0.0018(18) 0.0110(16) -0.0004(17)
O11 0.043(2) 0.022(2) 0.038(2) 0.0050(18) 0.0102(19) -0.0045(17)
O12 0.029(2) 0.050(3) 0.038(3) 0.004(2) -0.0088(19) -0.0034(19)
C1 0.022(2) 0.034(3) 0.024(3) 0.005(2) 0.000(2) 0.000(2)
C2 0.024(2) 0.026(3) 0.019(2) 0.001(2) -0.001(2) 0.000(2)
C3 0.015(2) 0.048(4) 0.020(3) 0.007(2) -0.0006(19) 0.000(2)
C4 0.021(2) 0.025(3) 0.024(3) -0.003(2) -0.002(2) -0.0020(19)
C5 0.030(3) 0.013(3) 0.028(3) -0.001(2) -0.004(2) -0.0049(19)
C6 0.039(3) 0.018(3) 0.020(3) -0.007(2) 0.010(2) -0.005(2)
C7 0.022(2) 0.026(3) 0.023(3) 0.006(2) -0.003(2) 0.003(2)
C8 0.022(2) 0.029(3) 0.023(3) -0.004(2) 0.002(2) 0.001(2)
C9 0.023(2) 0.021(3) 0.035(3) 0.000(2) 0.000(2) -0.001(2)
C10 0.018(2) 0.034(3) 0.016(2) 0.005(2) -0.0072(19) -0.004(2)
C11 0.025(2) 0.025(3) 0.020(2) 0.004(2) 0.006(2) -0.002(2)
C12 0.020(2) 0.032(3) 0.017(2) -0.003(2) 0.002(2) -0.003(2)
C13 0.036(3) 0.030(3) 0.027(3) -0.008(2) 0.000(3) -0.001(2)
C14 0.031(3) 0.019(3) 0.019(3) 0.005(2) -0.002(2) -0.002(2)
Cl3 0.152(8) 0.134(9) 0.226(14) 0.090(8) -0.077(8) -0.073(7)
Cl4 0.116(4) 0.120(5) 0.058(3) 0.025(3) -0.016(3) -0.009(3)
C16 0.039(6) 0.054(9) 0.058(9) -0.017(7) -0.007(6) 0.000(6)
Cl1 0.092(4) 0.295(13) 0.064(4) 0.034(6) -0.014(4) 0.003(6)
Cl2 0.044(3) 0.038(3) 0.093(4) 0.027(3) -0.016(3) -0.003(2)
C15 0.076(12) 0.062(13) 0.072(14) -0.018(10) -0.014(10) -0.016(10)

loop_
_atom_site_label
_atom_site_type_symbol
_atom_site_thermal_displace_type
_atom_site_fract_x
_atom_site_fract_y
_atom_site_fract_z
_atom_site_occupancy
_atom_site_U_iso_or_equiv
_atom_site_calc_flag
_atom_site_refinement_flags
Te1 Te Uani 0.56458(3) 0.08991(2) 0.46047(2) 0.960 0.0136(1) . .
Te2 Te Uani 0.89159(3) 0.06303(2) 0.42866(2) 0.960 0.0145(1) . .
Te3 Te Uiso 0.7086(9) 0.1932(6) 0.2789(7) 0.040 0.019(2) . .
Te4 Te Uiso 0.7939(8) 0.2409(5) 0.5195(6) 0.040 0.0086(16) . .
As1 As Uani 0.77730(5) 0.22116(3) 0.49074(4) 0.960 0.0153(2) . .
As2 As Uani 0.71669(5) 0.17658(3) 0.31282(4) 0.960 0.0146(2) . .
Fe1 Fe Uani 0.76896(6) 0.10337(4) 0.56647(4) 1.000 0.0166(2) . .
Fe2 Fe Uani 0.68716(6) 0.04403(4) 0.32463(5) 1.000 0.0170(2) . .
Fe3 Fe Uani 0.57166(6) 0.23102(4) 0.41288(5) 1.000 0.0163(2) . .
Fe4 Fe Uani 0.92854(6) 0.20157(4) 0.37819(4) 1.000 0.0160(2) . .
O1 O Uani 0.6070(4) 0.1759(3) 0.6943(3) 1.000 0.0378(14) . .
O2 O Uani 1.0145(4) 0.1342(3) 0.6613(3) 1.000 0.0383(14) . .
O3 O Uani 0.7548(4) -0.0533(2) 0.6293(3) 1.000 0.0384(14) . .
O4 O Uani 0.6735(4) -0.1173(2) 0.3704(3) 1.000 0.0345(14) . .
O5 O Uani 0.4457(4) 0.0504(3) 0.2171(3) 1.000 0.0427(16) . .
O6 O Uani 0.8579(4) 0.0361(2) 0.1782(3) 1.000 0.0402(16) . .
O7 O Uani 0.3418(4) 0.2154(2) 0.2952(3) 1.000 0.0347(14) . .
O8 O Uani 0.4389(4) 0.2851(3) 0.5657(3) 1.000 0.0425(16) . .
O9 O Uani 0.6337(4) 0.3812(3) 0.3522(4) 1.000 0.0519(18) . .
O10 O Uani 1.0722(4) 0.1496(2) 0.2277(2) 1.000 0.0309(11) . .
O11 O Uani 0.9179(4) 0.3607(2) 0.3328(3) 1.000 0.0341(12) . .
O12 O Uani 1.1622(4) 0.2163(3) 0.4931(3) 1.000 0.0392(16) . .
C1 C Uani 0.6683(5) 0.1458(3) 0.6452(4) 1.000 0.0267(16) . .
C2 C Uani 0.9205(5) 0.1228(3) 0.6234(3) 1.000 0.0230(14) . .
C3 C Uani 0.7578(5) 0.0072(4) 0.6038(3) 1.000 0.0277(18) . .
C4 C Uani 0.6782(5) -0.0556(3) 0.3540(3) 1.000 0.0234(16) . .
C5 C Uani 0.5385(5) 0.0472(3) 0.2594(4) 1.000 0.0238(17) . .
C6 C Uani 0.7916(5) 0.0359(3) 0.2355(3) 1.000 0.0255(17) . .
C7 C Uani 0.4296(5) 0.2200(3) 0.3413(3) 1.000 0.0238(16) . .
C8 C Uani 0.4886(5) 0.2631(3) 0.5068(3) 1.000 0.0246(16) . .
C9 C Uani 0.6101(5) 0.3233(3) 0.3757(4) 1.000 0.0264(16) . .
C10 C Uani 1.0161(5) 0.1703(3) 0.2851(3) 1.000 0.0229(14) . .
C11 C Uani 0.9215(5) 0.2997(3) 0.3499(3) 1.000 0.0232(14) . .
C12 C Uani 1.0714(5) 0.2104(3) 0.4491(3) 1.000 0.0230(14) . .
C13 C Uani 0.8188(6) 0.3073(4) 0.5645(4) 0.960 0.0310(17) . .
C14 C Uani 0.6897(5) 0.2122(3) 0.1938(3) 0.960 0.0231(17) . .
Cl3 Cl Uani 0.7809(13) 0.0958(8) 0.8723(11) 0.540 0.173(6) . .
Cl4 Cl Uani 0.8863(5) -0.0061(3) 0.9787(3) 0.540 0.099(2) . .
C16 C Uani 0.8424(12) 0.0086(8) 0.8732(9) 0.540 0.051(5) . .
Cl1 Cl Uani 0.6104(7) 0.0477(7) 1.0113(5) 0.460 0.151(5) . .
Cl2 Cl Uani 0.7745(7) 0.1016(5) 0.8567(7) 0.460 0.0588(19) . .
C15 C Uani 0.7386(18) 0.0327(12) 0.9598(13) 0.460 0.070(8) . .
H1 H Uiso 0.75650 0.31000 0.61110 0.960 0.0470 calc .
H2 H Uiso 0.81360 0.35370 0.52980 0.960 0.0470 calc .
H3 H Uiso 0.90730 0.30170 0.58980 0.960 0.0470 calc .
H4 H Uiso 0.59830 0.20430 0.17500 0.960 0.0340 calc .
H5 H Uiso 0.71060 0.26610 0.19090 0.960 0.0340 calc .
H6 H Uiso 0.74650 0.18400 0.15560 0.960 0.0340 calc .
H9 H Uiso 0.91890 0.00520 0.83600 0.540 0.0610 calc .
H10 H Uiso 0.77610 -0.02860 0.85280 0.540 0.0610 calc .
H7 H Uiso 0.73520 -0.02000 0.93830 0.460 0.0840 calc .
H8 H Uiso 0.81400 0.03630 1.00160 0.460 0.0840 calc .

loop_
_atom_type_symbol
_atom_type_description
_atom_type_scat_dispersion_real
_atom_type_scat_dispersion_imag
_atom_type_scat_source
Te Te -0.5308 1.6751 'International Tables Vol C Tables 4.2.6.8 and 6.1.1.4'
O O 0.0106 0.0060 'International Tables Vol C Tables 4.2.6.8 and 6.1.1.4'
Fe Fe 0.3463 0.8444 'International Tables Vol C Tables 4.2.6.8 and 6.1.1.4'
Cl Cl 0.1484 0.1585 'International Tables Vol C Tables 4.2.6.8 and 6.1.1.4'
As As 0.0499 2.0058 'International Tables Vol C Tables 4.2.6.8 and 6.1.1.4'
H H 0.0000 0.0000 'International Tables Vol C Tables 4.2.6.8 and 6.1.1.4'
C C 0.0033 0.0016 'International Tables Vol C Tables 4.2.6.8 and 6.1.1.4'

loop_
_geom_angle_atom_site_label_1
_geom_angle_atom_site_label_2
_geom_angle_atom_site_label_3
_geom_angle
_geom_angle_site_symmetry_1
_geom_angle_site_symmetry_2
_geom_angle_site_symmetry_3
_geom_angle_publ_flag
Fe1 Te1 Fe2 97.50(3) . . . yes
Fe1 Te1 Fe3 93.34(3) . . . yes
Fe2 Te1 Fe3 93.07(3) . . . yes
Fe1 Te2 Fe2 97.76(3) . . . yes
Fe1 Te2 Fe4 93.72(3) . . . yes
Fe2 Te2 Fe4 93.45(3) . . . yes
Fe2 Te3 Fe3 89.6(3) . . . yes
Fe2 Te3 Fe4 88.9(3) . . . yes
Fe3 Te3 Fe4 90.0(3) . . . yes
Fe1 Te4 Fe3 91.1(3) . . . yes
Fe1 Te4 Fe4 92.4(3) . . . yes
Fe3 Te4 Fe4 86.5(3) . . . yes
Fe1 As1 Fe3 105.16(3) . . . yes
Fe1 As1 Fe4 105.23(3) . . . yes
Fe1 As1 C13 114.23(19) . . . yes
Fe3 As1 Fe4 103.27(4) . . . yes
Fe3 As1 C13 113.99(19) . . . yes
Fe4 As1 C13 113.85(19) . . . yes
Fe2 As2 Fe3 105.41(3) . . . yes
Fe2 As2 Fe4 105.42(3) . . . yes
Fe2 As2 C14 112.20(16) . . . yes
Fe3 As2 Fe4 103.31(3) . . . yes
Fe3 As2 C14 114.02(15) . . . yes
Fe4 As2 C14 115.47(15) . . . yes
Te1 Fe1 Te2 82.29(2) . . . yes
Te1 Fe1 As1 79.48(3) . . . yes
Te1 Fe1 C1 89.59(18) . . . yes
Te1 Fe1 C2 169.52(16) . . . yes
Te1 Fe1 C3 93.12(16) . . . yes
Te2 Fe1 As1 79.32(3) . . . yes
Te2 Fe1 C1 167.42(19) . . . yes
Te2 Fe1 C2 90.91(16) . . . yes
Te2 Fe1 C3 92.25(16) . . . yes
Te4 Fe1 C1 81.8(3) . . . yes
Te4 Fe1 C2 82.0(3) . . . yes
Te4 Fe1 C3 177.1(3) . . . yes
As1 Fe1 C1 89.80(18) . . . yes
As1 Fe1 C2 91.47(17) . . . yes
As1 Fe1 C3 169.39(16) . . . yes
C1 Fe1 C2 95.7(2) . . . yes
C1 Fe1 C3 97.8(2) . . . yes
C2 Fe1 C3 95.1(2) . . . yes
Te1 Fe2 Te2 82.36(3) . . . yes
Te1 Fe2 As2 79.65(3) . . . yes
Te1 Fe2 C4 94.12(15) . . . yes
Te1 Fe2 C5 90.88(19) . . . yes
Te1 Fe2 C6 164.99(17) . . . yes
Te2 Fe2 As2 79.52(3) . . . yes
Te2 Fe2 C4 91.08(16) . . . yes
Te2 Fe2 C5 169.93(18) . . . yes
Te2 Fe2 C6 89.54(16) . . . yes
Te3 Fe2 C4 178.2(3) . . . yes
Te3 Fe2 C5 84.3(3) . . . yes
Te3 Fe2 C6 79.8(3) . . . yes
As2 Fe2 C4 169.29(16) . . . yes
As2 Fe2 C5 91.96(17) . . . yes
As2 Fe2 C6 86.49(17) . . . yes
C4 Fe2 C5 96.9(2) . . . yes
C4 Fe2 C6 98.7(2) . . . yes
C5 Fe2 C6 95.3(2) . . . yes
Te1 Fe3 As1 79.75(3) . . . yes
Te1 Fe3 As2 79.56(3) . . . yes
Te1 Fe3 C7 92.19(17) . . . yes
Te1 Fe3 C8 93.30(17) . . . yes
Te1 Fe3 C9 168.33(17) . . . yes
Te3 Fe3 Te4 91.8(3) . . . yes
Te3 Fe3 C7 86.3(3) . . . yes
Te3 Fe3 C8 175.0(3) . . . yes
Te3 Fe3 C9 81.4(3) . . . yes
Te4 Fe3 C7 177.1(2) . . . yes
Te4 Fe3 C8 84.6(2) . . . yes
Te4 Fe3 C9 86.9(3) . . . yes
As1 Fe3 As2 74.68(3) . . . yes
As1 Fe3 C7 167.05(17) . . . yes
As1 Fe3 C8 93.10(16) . . . yes
As1 Fe3 C9 91.54(18) . . . yes
As2 Fe3 C7 93.99(16) . . . yes
As2 Fe3 C8 166.70(16) . . . yes
As2 Fe3 C9 90.70(18) . . . yes
C7 Fe3 C8 97.5(2) . . . yes
C7 Fe3 C9 94.9(2) . . . yes
C8 Fe3 C9 94.9(3) . . . yes
Te2 Fe4 As1 79.34(3) . . . yes
Te2 Fe4 As2 79.20(3) . . . yes
Te2 Fe4 C10 91.74(17) . . . yes
Te2 Fe4 C11 168.66(17) . . . yes
Te2 Fe4 C12 91.41(17) . . . yes
Te3 Fe4 Te4 91.7(3) . . . yes
Te3 Fe4 C10 87.8(3) . . . yes
Te3 Fe4 C11 83.6(3) . . . yes
Te3 Fe4 C12 176.8(3) . . . yes
Te4 Fe4 C10 177.0(3) . . . yes
Te4 Fe4 C11 85.9(2) . . . yes
Te4 Fe4 C12 85.3(2) . . . yes
As1 Fe4 As2 74.37(3) . . . yes
As1 Fe4 C10 166.79(17) . . . yes
As1 Fe4 C11 90.82(16) . . . yes
As1 Fe4 C12 94.70(16) . . . yes
As2 Fe4 C10 94.51(16) . . . yes
As2 Fe4 C11 92.80(16) . . . yes
As2 Fe4 C12 166.65(16) . . . yes
C10 Fe4 C11 96.9(2) . . . yes
C10 Fe4 C12 95.3(2) . . . yes
C11 Fe4 C12 95.1(2) . . . yes
Fe1 C1 O1 176.8(5) . . . yes
Fe1 C2 O2 178.1(5) . . . yes
Fe1 C3 O3 177.5(4) . . . yes
Fe2 C4 O4 178.6(4) . . . yes
Fe2 C5 O5 178.5(5) . . . yes
Fe2 C6 O6 175.2(5) . . . yes
Fe3 C7 O7 177.6(5) . . . yes
Fe3 C8 O8 177.9(5) . . . yes
Fe3 C9 O9 179.7(6) . . . yes
Fe4 C10 O10 178.6(5) . . . yes
Fe4 C11 O11 179.5(3) . . . yes
Fe4 C12 O12 179.3(4) . . . yes
As1 C13 H1 109.00 . . . no
As1 C13 H2 109.00 . . . no
As1 C13 H3 109.00 . . . no
H1 C13 H2 110.00 . . . no
H1 C13 H3 109.00 . . . no
H2 C13 H3 109.00 . . . no
As2 C14 H4 109.00 . . . no
As2 C14 H5 110.00 . . . no
As2 C14 H6 109.00 . . . no
H4 C14 H5 109.00 . . . no
H4 C14 H6 109.00 . . . no
H5 C14 H6 109.00 . . . no
Cl3 C16 Cl4 103.8(10) . . . yes
Cl3 C16 H9 111.00 . . . no
Cl3 C16 H10 111.00 . . . no
Cl4 C16 H9 111.00 . . . no
Cl4 C16 H10 111.00 . . . no
H9 C16 H10 109.00 . . . no
Cl1 C15 Cl2 117.7(12) . . . yes
Cl1 C15 H7 108.00 . . . no
Cl1 C15 H8 108.00 . . . no
Cl2 C15 H7 108.00 . . . no
Cl2 C15 H8 108.00 . . . no
H7 C15 H8 107.00 . . . no

loop_
_geom_bond_atom_site_label_1
_geom_bond_atom_site_label_2
_geom_bond_distance
_geom_bond_site_symmetry_1
_geom_bond_site_symmetry_2
_geom_bond_publ_flag
Te1 Fe1 2.6211(8) . . yes
Te1 Fe2 2.6108(9) . . yes
Te1 Fe3 2.6063(9) . . yes
Te2 Fe1 2.6075(8) . . yes
Te2 Fe2 2.6144(9) . . yes
Te2 Fe4 2.6057(9) . . yes
Te3 Fe2 2.745(11) . . yes
Te3 Fe3 2.626(10) . . yes
Te3 Fe4 2.683(10) . . yes
Te4 Fe1 2.557(9) . . yes
Te4 Fe3 2.767(9) . . yes
Te4 Fe4 2.712(9) . . yes
As1 Fe1 2.3935(10) . . yes
As1 Fe3 2.3947(9) . . yes
As1 Fe4 2.3942(9) . . yes
As1 C13 1.941(7) . . yes
As2 Fe2 2.3748(10) . . yes
As2 Fe3 2.3850(10) . . yes
As2 Fe4 2.4026(9) . . yes
As2 C14 1.950(5) . . yes
Fe1 C1 1.787(6) . . yes
Fe1 C2 1.790(5) . . yes
Fe1 C3 1.803(7) . . yes
Fe2 C4 1.825(5) . . yes
Fe2 C5 1.796(6) . . yes
Fe2 C6 1.778(5) . . yes
Fe3 C7 1.806(5) . . yes
Fe3 C8 1.798(5) . . yes
Fe3 C9 1.781(5) . . yes
Fe4 C10 1.807(5) . . yes
Fe4 C11 1.793(5) . . yes
Fe4 C12 1.803(5) . . yes
Cl3 C16 1.67(2) . . yes
Cl4 C16 1.692(15) . . yes
Cl1 C15 1.58(2) . . yes
Cl2 C15 2.05(2) . . yes
O1 C1 1.134(7) . . yes
O2 C2 1.127(7) . . yes
O3 C3 1.142(8) . . yes
O4 C4 1.123(6) . . yes
O5 C5 1.135(7) . . yes
O6 C6 1.134(7) . . yes
O7 C7 1.130(7) . . yes
O8 C8 1.127(7) . . yes
O9 C9 1.117(8) . . yes
O10 C10 1.134(6) . . yes
O11 C11 1.112(6) . . yes
O12 C12 1.137(7) . . yes
C13 H3 0.9800 . . no
C13 H2 0.9800 . . no
C13 H1 0.9800 . . no
C14 H6 0.9800 . . no
C14 H5 0.9800 . . no
C14 H4 0.9800 . . no
C16 H10 0.9900 . . no
C16 H9 0.9900 . . no
C15 H7 0.9900 . . no
C15 H8 0.9900 . . no

loop_
_geom_contact_atom_site_label_1
_geom_contact_atom_site_label_2
_geom_contact_distance
_geom_contact_site_symmetry_1
_geom_contact_site_symmetry_2
_geom_contact_publ_flag
Te1 Te2 3.4404(7) . . no
Te1 As1 3.2104(8) . . no
Te1 As2 3.1982(8) . . no
Te1 C1 3.162(6) . . no
Te1 C3 3.261(5) . . no
Te1 C4 3.291(5) . . no
Te1 C5 3.192(6) . . no
Te1 C7 3.227(5) . . no
Te1 C8 3.251(5) . . no
Te1 Te1 3.6741(8) . 3_656 no
Te1 O3 3.569(4) . 3_656 no
Te1 O4 3.669(4) . 3_656 no
Te1 C3 3.825(6) . 3_656 no
Te1 C4 3.907(5) . 3_656 no
Te2 Te1 3.4404(7) . . no
Te2 As1 3.1959(8) . . no
Te2 As2 3.1962(8) . . no
Te2 C2 3.186(5) . . no
Te2 C3 3.228(5) . . no
Te2 C4 3.216(5) . . no
Te2 C6 3.150(5) . . no
Te2 C10 3.216(5) . . no
Te2 C12 3.205(5) . . no
Te2 Te2 3.7959(8) . 3_756 no
Te2 O3 3.771(4) . 3_756 no
Te2 C2 3.912(5) . 3_756 no
Te2 C3 3.855(5) . 3_756 no
Te3 Te4 3.872(14) . . no
Te3 O6 3.559(11) . . no
Te3 O9 3.608(12) . . no
Te3 O11 3.737(11) . . no
Te3 C5 3.128(12) . . no
Te3 C6 2.996(12) . . no
Te3 C7 3.089(11) . . no
Te3 C9 2.944(12) . . no
Te3 C10 3.178(11) . . no
Te3 C11 3.058(11) . . no
Te4 Te3 3.872(14) . . no
Te4 O1 3.555(10) . . no
Te4 O2 3.620(10) . . no
Te4 C1 2.904(11) . . no
Te4 C2 2.911(10) . . no
Te4 C8 3.155(10) . . no
Te4 C9 3.208(11) . . no
Te4 C11 3.143(10) . . no
Te4 C12 3.130(10) . . no
As1 Te1 3.2104(8) . . no
As1 Te2 3.1959(8) . . no
As1 As2 2.8992(10) . . no
As1 C1 2.982(6) . . no
As1 C2 3.025(5) . . no
As1 C8 3.072(5) . . no
As1 C9 3.022(6) . . no
As1 C11 3.011(5) . . no
As1 C12 3.113(5) . . no
As2 Te1 3.1982(8) . . no
As2 Te2 3.1962(8) . . no
As2 As1 2.8992(10) . . no
As2 C5 3.026(5) . . no
As2 C6 2.878(5) . . no
As2 C7 3.090(5) . . no
As2 C9 2.994(5) . . no
As2 C10 3.118(5) . . no
As2 C11 3.067(5) . . no
Cl1 Cl1 2.837(13) . 3_657 no
Cl2 O1 3.261(11) . . no
Cl2 C1 3.488(12) . . no
Cl2 O7 3.454(10) . 4_555 no
Cl2 C7 3.549(10) . 4_555 no
Cl3 C7 3.640(15) . 4_555 no
Cl4 Cl4 2.410(7) . 3_757 no
Cl4 C16 3.534(14) . 3_757 no
Cl4 O9 3.295(8) . 2_646 no
Cl4 O6 3.188(7) . 1_556 no
O1 O10 3.155(6) . 4_455 no
O1 Cl2 3.261(11) . . no
O1 O4 3.184(6) . 3_656 no
O1 C11 3.145(7) . 4_455 no
O1 O8 3.224(7) . . no
O1 O11 3.007(6) . 4_455 no
O1 C10 3.216(7) . 4_455 no
O2 O9 3.157(8) . 4_555 no
O2 C14 3.289(7) . 4_555 no
O3 Te2 3.771(4) . 3_756 no
O3 O5 3.192(6) . 3_656 no
O3 C10 3.366(7) . 3_756 no
O3 Te1 3.569(4) . 3_656 no
O4 O12 3.175(6) . 3_756 no
O4 O1 3.184(6) . 3_656 no
O4 Te1 3.669(4) . 3_656 no
O5 O3 3.192(6) . 3_656 no
O5 C16 3.385(13) . 3_656 no
O6 C10 3.287(6) . . no
O6 Cl4 3.188(7) . 1_554 no
O6 O9 2.785(6) . 2_645 no
O6 O10 3.055(5) . . no
O6 C16 3.299(13) . 3_756 no
O7 Cl2 3.454(10) . 4_454 no
O7 O10 3.143(6) . 1_455 no
O8 O10 3.032(6) . 4_455 no
O8 C14 3.287(7) . 4_455 no
O8 O1 3.224(7) . . no
O9 O11 2.963(6) . . no
O9 O2 3.157(8) . 4_454 no
O9 C6 3.162(8) . 2_655 no
O9 Cl4 3.295(8) . 2_656 no
O9 C11 3.287(7) . . no
O9 O6 2.785(6) . 2_655 no
O10 C16 3.337(14) . 3_756 no
O10 O1 3.155(6) . 4_554 no
O10 O7 3.143(6) . 1_655 no
O10 O8 3.032(6) . 4_554 no
O10 O6 3.055(5) . . no
O11 O1 3.007(6) . 4_554 no
O11 C9 3.316(7) . . no
O11 O9 2.963(6) . . no
O11 C4 3.354(7) . 2_655 no
O12 C14 3.345(7) . 4_555 no
O12 O4 3.175(6) . 3_756 no
O2 H5 2.7000 . 4_555 no
O4 H5 2.5800 . 2_645 no
O5 H10 2.5100 . 3_656 no
O6 H8 2.7400 . 1_554 no
O6 H9 2.4200 . 3_756 no
O6 H6 2.8700 . . no
O8 H6 2.5100 . 4_455 no
O10 H9 2.9100 . 3_756 no
O10 H1 2.7500 . 4_554 no
C1 C2 2.652(7) . . no
C1 Te1 3.162(6) . . no
C1 Te4 2.904(11) . . no
C1 C3 2.705(9) . . no
C1 C8 3.461(8) . . no
C1 C13 3.500(9) . . no
C1 Cl2 3.488(12) . . no
C1 As1 2.982(6) . . no
C1 Fe3 3.978(6) . . no
C2 Te2 3.186(5) . . no
C2 Te4 2.911(10) . . no
C2 As1 3.025(5) . . no
C2 C12 3.510(7) . . no
C2 C13 3.538(9) . . no
C2 Te2 3.912(5) . 3_756 no
C2 C1 2.652(7) . . no
C2 C3 2.652(8) . . no
C3 Te1 3.825(6) . 3_656 no
C3 Te1 3.261(5) . . no
C3 C1 2.705(9) . . no
C3 C2 2.652(8) . . no
C3 Te2 3.855(5) . 3_756 no
C3 Te2 3.228(5) . . no
C4 Te2 3.216(5) . . no
C4 C6 2.733(7) . . no
C4 O11 3.354(7) . 2_645 no
C4 C5 2.709(8) . . no
C4 Te1 3.907(5) . 3_656 no
C4 Te1 3.291(5) . . no
C5 C14 3.476(8) . . no
C5 Te1 3.192(6) . . no
C5 As2 3.026(5) . . no
C5 Te3 3.128(12) . . no
C5 C7 3.509(8) . . no
C5 C6 2.643(7) . . no
C5 C4 2.709(8) . . no
C6 Te2 3.150(5) . . no
C6 As2 2.878(5) . . no
C6 C4 2.733(7) . . no
C6 C5 2.643(7) . . no
C6 Fe4 3.898(5) . . no
C6 Te3 2.996(12) . . no
C6 C14 3.347(7) . . no
C6 O9 3.162(8) . 2_645 no
C6 C10 3.380(7) . . no
C7 C8 2.710(7) . . no
C7 As2 3.090(5) . . no
C7 Te3 3.089(11) . . no
C7 Cl2 3.549(10) . 4_454 no
C7 Te1 3.227(5) . . no
C7 C5 3.509(8) . . no
C7 Cl3 3.640(15) . 4_454 no
C7 C14 3.570(7) . . no
C7 C9 2.643(7) . . no
C8 C7 2.710(7) . . no
C8 Te4 3.155(10) . . no
C8 As1 3.072(5) . . no
C8 Te1 3.251(5) . . no
C8 C9 2.638(8) . . no
C8 C1 3.461(8) . . no
C8 C13 3.557(8) . . no
C9 As2 2.994(5) . . no
C9 C8 2.638(8) . . no
C9 C14 3.545(8) . . no
C9 C7 2.643(7) . . no
C9 Fe4 3.913(5) . . no
C9 O11 3.316(7) . . no
C9 Te3 2.944(12) . . no
C9 C11 3.260(7) . . no
C9 C13 3.560(9) . . no
C9 As1 3.022(6) . . no
C9 Te4 3.208(11) . . no
C10 Te2 3.216(5) . . no
C10 As2 3.118(5) . . no
C10 O6 3.287(6) . . no
C10 C12 2.667(7) . . no
C10 C6 3.380(7) . . no
C10 C11 2.695(7) . . no
C10 O1 3.216(7) . 4_554 no
C10 Te3 3.178(11) . . no
C10 O3 3.366(7) . 3_756 no
C11 C12 2.652(7) . . no
C11 Te4 3.143(10) . . no
C11 As2 3.067(5) . . no
C11 Fe3 3.944(5) . . no
C11 C13 3.510(8) . . no
C11 C9 3.260(7) . . no
C11 C10 2.695(7) . . no
C11 O9 3.287(7) . . no
C11 Te3 3.058(11) . . no
C11 As1 3.011(5) . . no
C11 O1 3.145(7) . 4_554 no
C12 C11 2.652(7) . . no
C12 Te2 3.205(5) . . no
C12 Te4 3.130(10) . . no
C12 C10 2.667(7) . . no
C12 C2 3.510(7) . . no
C12 As1 3.113(5) . . no
C14 O2 3.289(7) . 4_454 no
C14 O8 3.287(7) . 4_554 no
C14 O12 3.345(7) . 4_454 no
C16 O10 3.337(14) . 3_756 no
C16 O5 3.385(14) . 3_656 no
C16 O6 3.299(13) . 3_756 no
C16 Cl4 3.534(14) . 3_757 no
C1 H1 3.1000 . . no
C6 H6 2.9300 . . no
H1 C1 3.1000 . . no
H1 O10 2.7500 . 4_455 no
H3 H4 2.3200 . 4_555 no
H4 H3 2.3200 . 4_454 no
H5 O2 2.7000 . 4_454 no
H5 O4 2.5800 . 2_655 no
H6 C6 2.9300 . . no
H6 O8 2.5100 . 4_554 no
H6 O6 2.8700 . . no
H8 O6 2.7400 . 1_556 no
H9 O10 2.9100 . 3_756 no
H9 O6 2.4200 . 3_756 no
H10 O5 2.5100 . 3_656 no

loop_
_geom_hbond_atom_site_label_D
_geom_hbond_atom_site_label_H
_geom_hbond_atom_site_label_A
_geom_hbond_distance_DH
_geom_hbond_distance_HA
_geom_hbond_distance_DA
_geom_hbond_angle_DHA
_geom_hbond_site_symmetry_A
_geom_hbond_publ_flag
C14 H5 O4 0.9800 2.5800 3.488(6) 154.00 2_655 yes
C14 H6 O8 0.9800 2.5100 3.287(7) 136.00 4_554 yes
C16 H9 O6 0.9900 2.4200 3.299(13) 147.00 3_756 yes
C16 H10 O5 0.9900 2.5100 3.385(14) 147.00 3_656 yes

loop_
_geom_torsion_atom_site_label_1
_geom_torsion_atom_site_label_2
_geom_torsion_atom_site_label_3
_geom_torsion_atom_site_label_4
_geom_torsion
_geom_torsion_site_symmetry_1
_geom_torsion_site_symmetry_2
_geom_torsion_site_symmetry_3
_geom_torsion_site_symmetry_4
_geom_torsion_publ_flag
Fe2 Te1 Fe1 Te2 2.27(3) . . . . no
Fe3 Te1 Fe1 Te2 -91.28(3) . . . . no
Fe2 Te1 Fe1 As1 82.76(3) . . . . no
Fe3 Te1 Fe1 As1 -10.78(3) . . . . no
Fe2 Te1 Fe1 C1 172.63(18) . . . . no
Fe3 Te1 Fe1 C1 79.09(18) . . . . no
Fe2 Te1 Fe1 C3 -89.59(16) . . . . no
Fe3 Te1 Fe1 C3 176.87(16) . . . . no
Fe1 Te1 Fe2 As2 -82.93(3) . . . . no
Fe3 Te1 Fe2 As2 10.85(3) . . . . no
Fe1 Te1 Fe3 As1 10.77(3) . . . . no
Fe2 Te1 Fe3 As1 -86.94(3) . . . . no
Fe1 Te1 Fe3 As2 86.90(3) . . . . no
Fe1 Te1 Fe2 Te2 -2.26(3) . . . . no
Fe3 Te1 Fe2 Te2 91.52(3) . . . . no
Fe2 Te1 Fe3 As2 -10.81(3) . . . . no
Fe1 Te1 Fe3 C7 -179.44(16) . . . . no
Fe1 Te1 Fe2 C4 88.28(16) . . . . no
Fe3 Te1 Fe2 C4 -177.94(16) . . . . no
Fe1 Te1 Fe2 C5 -174.77(17) . . . . no
Fe3 Te1 Fe2 C5 -80.98(17) . . . . no
Fe2 Te1 Fe3 C7 82.85(16) . . . . no
Fe1 Te1 Fe3 C8 -81.80(16) . . . . no
Fe2 Te1 Fe3 C8 -179.50(16) . . . . no
Fe1 Te2 Fe2 Te1 2.27(3) . . . . no
Fe2 Te2 Fe1 Te1 -2.26(3) . . . . no
Fe4 Te2 Fe1 Te1 91.74(3) . . . . no
Fe2 Te2 Fe1 C2 -174.26(17) . . . . no
Fe4 Te2 Fe1 C2 -80.26(17) . . . . no
Fe4 Te2 Fe2 Te1 -91.97(3) . . . . no
Fe1 Te2 Fe2 As2 83.09(3) . . . . no
Fe4 Te2 Fe2 As2 -11.15(3) . . . . no
Fe2 Te2 Fe1 As1 -82.94(3) . . . . no
Fe4 Te2 Fe1 As1 11.07(3) . . . . no
Fe2 Te2 Fe4 C12 -178.53(16) . . . . no
Fe1 Te2 Fe2 C6 169.61(17) . . . . no
Fe4 Te2 Fe2 C6 75.37(17) . . . . no
Fe2 Te2 Fe1 C3 90.58(16) . . . . no
Fe4 Te2 Fe1 C3 -175.42(16) . . . . no
Fe2 Te2 Fe4 As2 11.03(3) . . . . no
Fe1 Te2 Fe2 C4 -91.74(16) . . . . no
Fe4 Te2 Fe2 C4 174.02(16) . . . . no
Fe1 Te2 Fe4 C12 83.46(16) . . . . no
Fe2 Te2 Fe4 As1 86.95(3) . . . . no
Fe1 Te2 Fe4 As2 -86.99(3) . . . . no
Fe2 Te2 Fe4 C10 -83.24(16) . . . . no
Fe1 Te2 Fe4 As1 -11.06(3) . . . . no
Fe1 Te2 Fe4 C10 178.75(16) . . . . no
Fe4 As1 Fe1 C1 173.86(18) . . . . no
C13 As1 Fe1 C1 48.3(3) . . . . no
C13 As1 Fe1 Te2 -138.1(2) . . . . no
Fe3 As1 Fe1 C1 -77.46(18) . . . . no
Fe1 As1 Fe3 As2 -94.08(3) . . . . no
Fe4 As1 Fe3 As2 16.01(3) . . . . no
C13 As1 Fe3 As2 140.0(2) . . . . no
Fe1 As1 Fe3 C8 80.58(17) . . . . no
Fe4 As1 Fe1 Te2 -12.48(3) . . . . no
Fe4 As1 Fe3 Te1 97.88(3) . . . . no
C13 As1 Fe3 Te1 -138.1(2) . . . . no
C13 As1 Fe4 C12 47.8(3) . . . . no
C13 As1 Fe3 C9 49.7(3) . . . . no
Fe3 As1 Fe1 Te1 12.16(3) . . . . no
Fe4 As1 Fe1 Te1 -96.52(3) . . . . no
C13 As1 Fe1 Te1 137.9(2) . . . . no
Fe3 As1 Fe1 Te2 96.20(3) . . . . no
Fe1 As1 Fe3 Te1 -12.21(3) . . . . no
Fe1 As1 Fe4 Te2 12.48(3) . . . . no
Fe3 As1 Fe4 Te2 -97.55(3) . . . . no
C13 As1 Fe4 Te2 138.3(2) . . . . no
Fe1 As1 Fe4 As2 94.13(3) . . . . no
Fe3 As1 Fe4 As2 -15.91(3) . . . . no
Fe4 As1 Fe3 C8 -169.33(17) . . . . no
C13 As1 Fe3 C8 -45.3(3) . . . . no
Fe1 As1 Fe3 C9 175.61(19) . . . . no
Fe4 As1 Fe3 C9 -74.30(19) . . . . no
C13 As1 Fe1 C2 -47.4(3) . . . . no
Fe3 As1 Fe4 C12 171.90(17) . . . . no
Fe1 As1 Fe4 C11 -173.20(16) . . . . no
Fe3 As1 Fe1 C2 -173.15(16) . . . . no
C13 As1 Fe4 As2 -140.0(2) . . . . no
Fe1 As1 Fe4 C12 -78.07(17) . . . . no
C13 As1 Fe4 C11 -47.4(3) . . . . no
Fe4 As1 Fe1 C2 78.18(16) . . . . no
Fe3 As1 Fe4 C11 76.77(16) . . . . no
Fe4 As2 Fe2 Te2 12.54(3) . . . . no
C14 As2 Fe2 C6 48.8(2) . . . . no
Fe3 As2 Fe2 Te2 -96.35(3) . . . . no
Fe4 As2 Fe2 C6 -77.65(16) . . . . no
Fe4 As2 Fe2 C5 -172.88(19) . . . . no
C14 As2 Fe2 Te2 139.00(17) . . . . no
Fe3 As2 Fe2 C5 78.23(19) . . . . no
C14 As2 Fe2 Te1 -136.95(17) . . . . no
Fe4 As2 Fe3 Te1 -98.07(3) . . . . no
C14 As2 Fe3 Te1 135.82(17) . . . . no
Fe2 As2 Fe3 As1 94.45(3) . . . . no
Fe4 As2 Fe3 As1 -15.95(3) . . . . no
C14 As2 Fe2 C5 -46.4(3) . . . . no
Fe3 As2 Fe2 C6 173.47(16) . . . . no
Fe4 As2 Fe3 C7 170.44(17) . . . . no
C14 As2 Fe3 C7 44.3(2) . . . . no
Fe2 As2 Fe3 C9 -174.14(18) . . . . no
Fe4 As2 Fe3 C9 75.45(19) . . . . no
C14 As2 Fe3 C9 -50.7(3) . . . . no
C14 As2 Fe3 As1 -142.06(17) . . . . no
Fe2 As2 Fe3 C7 -79.16(17) . . . . no
Fe4 As2 Fe2 Te1 96.59(3) . . . . no
Fe2 As2 Fe3 Te1 12.33(3) . . . . no
Fe3 As2 Fe2 Te1 -12.31(3) . . . . no
Fe2 As2 Fe4 Te2 -12.59(3) . . . . no
Fe3 As2 Fe4 Te2 97.80(3) . . . . no
C14 As2 Fe4 Te2 -137.02(17) . . . . no
Fe2 As2 Fe4 As1 -94.42(4) . . . . no
Fe3 As2 Fe4 As1 15.98(3) . . . . no
C14 As2 Fe4 As1 141.15(17) . . . . no
Fe2 As2 Fe4 C10 78.32(17) . . . . no
Fe3 As2 Fe4 C10 -171.28(17) . . . . no
C14 As2 Fe4 C10 -46.1(2) . . . . no
Fe2 As2 Fe4 C11 175.51(16) . . . . no
Fe3 As2 Fe4 C11 -74.09(16) . . . . no
C14 As2 Fe4 C11 51.1(2) . . . . no
